data_2218568
loop_
_publ_author_name
'Li, Hong Liang'
'Liu, Qi Sheng'

_publ_section_title
;
 Aqua(2-hydrazino-1,10-phenanthroline)nitratocopper(II) nitrate
;
_journal_coeditor_code WN2264
_journal_issue 6
_journal_name_full 'Acta Crystallographica Section E'
_journal_page_first m847
_journal_paper_doi 10.1107/S1600536808015523
_journal_volume 64
_journal_year 2008
_chemical_formula_iupac '[Cu (N O3) (C12 H10 N4) (H2 O)] N O3'
_chemical_formula_moiety 'C12 H12 Cu N5 O4 +, N O3 -'
_chemical_formula_sum 'C12 H12 Cu N6 O7'
_chemical_formula_weight 415.82
_chemical_name_systematic
;
Aqua(2-hydrazino-1,10-phenanthroline)nitratocopper(II) nitrate
;
_space_group_IT_number 14
_symmetry_cell_setting monoclinic
_symmetry_space_group_name_Hall '-P 2yn'
_symmetry_space_group_name_H-M 'P 1 21/n 1'
_atom_sites_solution_hydrogens geom
_atom_sites_solution_primary direct
_atom_sites_solution_secondary difmap
_audit_creation_method SHELXL-97
_cell_angle_alpha 90.00
_cell_angle_beta 97.175(2)
_cell_angle_gamma 90.00
_cell_formula_units_Z 4
_cell_length_a 8.7175(8)
_cell_length_b 10.7746(10)
_cell_length_c 16.4725(16)
_cell_measurement_reflns_used 2442
_cell_measurement_temperature 298(2)
_cell_measurement_theta_max 24.554
_cell_measurement_theta_min 2.264
_cell_volume 1535.1(2)
_computing_cell_refinement 'SAINT (Bruker, 1997)'
_computing_data_collection 'SMART (Bruker, 1997)'
_computing_data_reduction 'SAINT (Bruker, 1997)'
_computing_molecular_graphics 'SHELXTL (Sheldrick, 2008)'
_computing_publication_material 'SHELXTL (Sheldrick, 2008) and local programs'
_computing_structure_refinement 'SHELXTL (Sheldrick, 2008)'
_computing_structure_solution 'SHELXTL (Sheldrick, 2008)'
_diffrn_ambient_temperature 298(2)
_diffrn_measured_fraction_theta_full 0.993
_diffrn_measured_fraction_theta_max 0.993
_diffrn_measurement_device_type 'Bruker SMART APEX CCD'
_diffrn_measurement_method '\f and \w'
_diffrn_radiation_monochromator graphite
_diffrn_radiation_source 'fine-focus sealed tube'
_diffrn_radiation_type MoK\a
_diffrn_radiation_wavelength 0.71073
_diffrn_reflns_av_R_equivalents 0.0337
_diffrn_reflns_av_sigmaI/netI 0.0387
_diffrn_reflns_limit_h_max 11
_diffrn_reflns_limit_h_min -11
_diffrn_reflns_limit_k_max 13
_diffrn_reflns_limit_k_min -13
_diffrn_reflns_limit_l_max 20
_diffrn_reflns_limit_l_min -12
_diffrn_reflns_number 8857
_diffrn_reflns_theta_full 26.99
_diffrn_reflns_theta_max 26.99
_diffrn_reflns_theta_min 2.26
_exptl_absorpt_coefficient_mu 1.478
_exptl_absorpt_correction_T_max 0.8426
_exptl_absorpt_correction_T_min 0.5254
_exptl_absorpt_correction_type multi-scan
_exptl_absorpt_process_details '(SADABS; Sheldrick, 1996)'
_exptl_crystal_colour green
_exptl_crystal_density_diffrn 1.799
_exptl_crystal_density_method 'not measured'
_exptl_crystal_description block
_exptl_crystal_F_000 844
_exptl_crystal_size_max 0.50
_exptl_crystal_size_mid 0.20
_exptl_crystal_size_min 0.12
_refine_diff_density_max 0.698
_refine_diff_density_min -0.334
_refine_ls_extinction_method none
_refine_ls_goodness_of_fit_ref 1.032
_refine_ls_hydrogen_treatment constr
_refine_ls_matrix_type full
_refine_ls_number_parameters 235
_refine_ls_number_reflns 3329
_refine_ls_number_restraints 3
_refine_ls_restrained_S_all 1.032
_refine_ls_R_factor_all 0.0563
_refine_ls_R_factor_gt 0.0448
_refine_ls_shift/su_max 0.002
_refine_ls_shift/su_mean 0.000
_refine_ls_structure_factor_coef Fsqd
_refine_ls_weighting_details 'calc w=1/[\s^2^(Fo^2^)+(0.058P)^2^+0.4576P] where P=(Fo^2^+2Fc^2^)/3'
_refine_ls_weighting_scheme calc
_refine_ls_wR_factor_gt 0.1070
_refine_ls_wR_factor_ref 0.1120
_reflns_number_gt 2735
_reflns_number_total 3329
_reflns_threshold_expression I>2\s(I)
_cod_data_source_file wn2264.cif
_cod_data_source_block I
_cod_original_sg_symbol_H-M 'P 21/n'
_cod_database_code 2218568
_cod_database_fobs_code 2218568

loop_
_symmetry_equiv_pos_as_xyz
'x, y, z'
'-x+1/2, y+1/2, -z+1/2'
'-x, -y, -z'
'x-1/2, -y-1/2, z-1/2'

loop_
_atom_site_type_symbol
_atom_site_label
_atom_site_fract_x
_atom_site_fract_y
_atom_site_fract_z
_atom_site_U_iso_or_equiv
_atom_site_adp_type
_atom_site_calc_flag
_atom_site_refinement_flags
_atom_site_occupancy
C C1 0.1553(4) 0.3275(3) -0.07122(17) 0.0395(7) Uani d . 1
C C2 0.0545(4) 0.3975(3) -0.12818(19) 0.0478(8) Uani d . 1
H H2 -0.0080 0.3581 -0.1704 0.057 Uiso calc R 1
C C3 0.0507(4) 0.5226(3) -0.1201(2) 0.0492(8) Uani d . 1
H H3 -0.0159 0.5689 -0.1568 0.059 Uiso calc R 1
C C4 0.1460(4) 0.5839(3) -0.05691(19) 0.0441(8) Uani d . 1
C C5 0.1525(5) 0.7152(3) -0.0411(2) 0.0539(9) Uani d . 1
H H5 0.0886 0.7683 -0.0745 0.065 Uiso calc R 1
C C6 0.2498(4) 0.7624(3) 0.0215(2) 0.0541(9) Uani d . 1
H H6 0.2504 0.8477 0.0302 0.065 Uiso calc R 1
C C7 0.3518(4) 0.6866(3) 0.0746(2) 0.0459(8) Uani d . 1
C C8 0.3481(3) 0.5572(3) 0.06060(17) 0.0377(7) Uani d . 1
C C9 0.2440(3) 0.5098(3) -0.00470(18) 0.0364(6) Uani d . 1
C C10 0.5401(4) 0.5172(3) 0.1667(2) 0.0462(8) Uani d . 1
H H10 0.6058 0.4620 0.1974 0.055 Uiso calc R 1
C C11 0.5497(4) 0.6440(3) 0.1859(2) 0.0550(9) Uani d . 1
H H11 0.6190 0.6713 0.2297 0.066 Uiso calc R 1
C C12 0.4578(5) 0.7272(3) 0.1405(2) 0.0548(9) Uani d . 1
H H12 0.4653 0.8113 0.1533 0.066 Uiso calc R 1
Cu Cu1 0.37741(4) 0.29261(3) 0.06801(2) 0.03598(14) Uani d . 1
N N1 0.1698(3) 0.2036(2) -0.07207(16) 0.0478(7) Uani d . 1
H H1 0.1211 0.1587 -0.1101 0.057 Uiso calc R 1
N N2 0.2703(3) 0.1510(2) -0.00644(15) 0.0432(6) Uani d . 1
H H2A 0.3427 0.1045 -0.0265 0.052 Uiso calc R 1
H H2B 0.2160 0.1014 0.0235 0.052 Uiso calc R 1
N N3 0.5836(3) 0.1007(3) 0.13379(17) 0.0499(7) Uani d . 1
N N4 0.8613(3) 0.0304(2) 0.83090(17) 0.0472(7) Uani d . 1
N N5 0.2458(3) 0.3843(2) -0.01228(14) 0.0362(5) Uani d . 1
N N6 0.4397(3) 0.4735(2) 0.10578(15) 0.0376(5) Uani d . 1
O O1 0.2264(3) 0.27432(18) 0.16726(12) 0.0440(5) Uani d D 1
H H9 0.2273 0.1980 0.1784 0.066 Uiso d RD 1
H H13 0.2717 0.3128 0.2083 0.066 Uiso d RD 1
O O2 0.5464(3) 0.21509(19) 0.13917(15) 0.0516(6) Uani d . 1
O O3 0.5139(4) 0.0349(2) 0.08196(18) 0.0770(9) Uani d . 1
O O4 0.6890(4) 0.0598(3) 0.1787(2) 0.1068(13) Uani d . 1
O O5 0.7508(3) -0.0211(2) 0.79020(18) 0.0735(8) Uani d . 1
O O6 0.9063(3) 0.1324(2) 0.80827(14) 0.0610(7) Uani d . 1
O O7 0.9290(3) -0.0178(2) 0.89371(16) 0.0627(7) Uani d . 1

loop_
_atom_site_aniso_label
_atom_site_aniso_U_11
_atom_site_aniso_U_22
_atom_site_aniso_U_33
_atom_site_aniso_U_12
_atom_site_aniso_U_13
_atom_site_aniso_U_23
C1 0.0392(17) 0.0383(16) 0.0423(17) 0.0019(13) 0.0106(13) 0.0020(13)
C2 0.0441(19) 0.052(2) 0.0457(18) 0.0053(15) 0.0008(14) 0.0062(15)
C3 0.0418(19) 0.057(2) 0.0492(19) 0.0118(16) 0.0085(15) 0.0152(16)
C4 0.0469(19) 0.0369(16) 0.0527(19) 0.0104(14) 0.0224(15) 0.0106(13)
C5 0.063(2) 0.0395(18) 0.062(2) 0.0131(16) 0.0210(18) 0.0150(16)
C6 0.071(3) 0.0282(16) 0.069(2) 0.0072(16) 0.034(2) 0.0047(15)
C7 0.058(2) 0.0293(15) 0.056(2) -0.0025(14) 0.0284(17) -0.0018(13)
C8 0.0413(17) 0.0320(15) 0.0436(16) -0.0005(12) 0.0199(13) 0.0007(12)
C9 0.0404(17) 0.0297(14) 0.0416(16) 0.0044(12) 0.0149(13) 0.0045(12)
C10 0.0457(19) 0.0491(18) 0.0451(17) -0.0050(15) 0.0115(14) -0.0034(14)
C11 0.060(2) 0.054(2) 0.053(2) -0.0171(18) 0.0127(17) -0.0129(17)
C12 0.070(3) 0.0332(17) 0.066(2) -0.0128(16) 0.0264(19) -0.0120(15)
Cu1 0.0392(2) 0.0291(2) 0.0397(2) 0.00421(14) 0.00535(15) 0.00074(14)
N1 0.0554(17) 0.0373(14) 0.0479(16) 0.0027(12) -0.0051(13) -0.0059(11)
N2 0.0515(17) 0.0317(13) 0.0464(14) 0.0037(11) 0.0065(12) -0.0001(11)
N3 0.0537(18) 0.0477(16) 0.0474(15) 0.0124(14) 0.0022(13) 0.0019(13)
N4 0.0568(18) 0.0386(14) 0.0483(16) 0.0009(13) 0.0148(13) 0.0022(12)
N5 0.0394(14) 0.0306(12) 0.0390(13) 0.0036(10) 0.0061(10) 0.0011(10)
N6 0.0409(14) 0.0326(12) 0.0412(13) -0.0001(11) 0.0132(11) -0.0014(11)
O1 0.0505(14) 0.0375(11) 0.0447(12) 0.0008(9) 0.0091(10) 0.0001(9)
O2 0.0519(15) 0.0406(12) 0.0600(14) 0.0120(10) -0.0020(11) -0.0063(10)
O3 0.095(2) 0.0483(14) 0.0791(19) 0.0180(14) -0.0225(16) -0.0118(14)
O4 0.108(3) 0.077(2) 0.119(3) 0.042(2) -0.051(2) -0.0025(19)
O5 0.0673(18) 0.0551(15) 0.092(2) -0.0193(14) -0.0152(15) 0.0131(14)
O6 0.0885(19) 0.0425(13) 0.0500(13) -0.0200(13) 0.0008(12) 0.0065(11)
O7 0.0719(18) 0.0546(15) 0.0601(15) 0.0045(13) 0.0018(13) 0.0167(12)

loop_
_atom_type_symbol
_atom_type_description
_atom_type_scat_dispersion_real
_atom_type_scat_dispersion_imag
_atom_type_scat_source
C C 0.0033 0.0016 'International Tables Vol C Tables 4.2.6.8 and 6.1.1.4'
H H 0.0000 0.0000 'International Tables Vol C Tables 4.2.6.8 and 6.1.1.4'
N N 0.0061 0.0033 'International Tables Vol C Tables 4.2.6.8 and 6.1.1.4'
O O 0.0106 0.0060 'International Tables Vol C Tables 4.2.6.8 and 6.1.1.4'
Cu Cu 0.3201 1.2651 'International Tables Vol C Tables 4.2.6.8 and 6.1.1.4'

loop_
_geom_angle_atom_site_label_1
_geom_angle_atom_site_label_2
_geom_angle_atom_site_label_3
_geom_angle
N5 C1 N1 114.9(3)
N5 C1 C2 120.2(3)
N1 C1 C2 125.0(3)
C3 C2 C1 118.9(3)
C3 C2 H2 120.5
C1 C2 H2 120.5
C2 C3 C4 121.3(3)
C2 C3 H3 119.4
C4 C3 H3 119.4
C9 C4 C3 116.6(3)
C9 C4 C5 116.6(3)
C3 C4 C5 126.9(3)
C6 C5 C4 121.0(3)
C6 C5 H5 119.5
C4 C5 H5 119.5
C5 C6 C7 122.5(3)
C5 C6 H6 118.8
C7 C6 H6 118.8
C12 C7 C8 115.7(3)
C12 C7 C6 126.6(3)
C8 C7 C6 117.8(3)
N6 C8 C7 124.3(3)
N6 C8 C9 117.0(3)
C7 C8 C9 118.7(3)
N5 C9 C4 122.0(3)
N5 C9 C8 114.6(3)
C4 C9 C8 123.4(3)
N6 C10 C11 121.9(3)
N6 C10 H10 119.0
C11 C10 H10 119.0
C12 C11 C10 120.2(3)
C12 C11 H11 119.9
C10 C11 H11 119.9
C11 C12 C7 120.2(3)
C11 C12 H12 119.9
C7 C12 H12 119.9
N5 Cu1 O2 168.02(11)
N5 Cu1 N6 80.55(10)
O2 Cu1 N6 94.10(9)
N5 Cu1 N2 77.72(10)
O2 Cu1 N2 106.66(9)
N6 Cu1 N2 158.07(10)
N5 Cu1 O1 101.19(9)
O2 Cu1 O1 89.57(10)
N6 Cu1 O1 91.11(8)
N2 Cu1 O1 95.94(9)
C1 N1 N2 116.0(2)
C1 N1 H1 122.0
N2 N1 H1 122.0
N1 N2 Cu1 109.92(17)
N1 N2 H2A 109.7
Cu1 N2 H2A 109.7
N1 N2 H2B 109.7
Cu1 N2 H2B 109.7
H2A N2 H2B 108.2
O4 N3 O3 120.0(3)
O4 N3 O2 119.7(3)
O3 N3 O2 120.2(3)
O5 N4 O7 121.6(3)
O5 N4 O6 119.3(3)
O7 N4 O6 119.1(3)
C1 N5 C9 121.1(3)
C1 N5 Cu1 121.3(2)
C9 N5 Cu1 117.6(2)
C10 N6 C8 117.6(3)
C10 N6 Cu1 132.3(2)
C8 N6 Cu1 109.92(19)
Cu1 O1 H9 104.8
Cu1 O1 H13 106.4
H9 O1 H13 108.2
N3 O2 Cu1 123.3(2)

loop_
_geom_bond_atom_site_label_1
_geom_bond_atom_site_label_2
_geom_bond_distance
C1 N5 1.322(4)
C1 N1 1.341(4)
C1 C2 1.420(4)
C2 C3 1.356(5)
C2 H2 0.9300
C3 C4 1.412(5)
C3 H3 0.9300
C4 C9 1.387(4)
C4 C5 1.437(5)
C5 C6 1.351(5)
C5 H5 0.9300
C6 C7 1.425(5)
C6 H6 0.9300
C7 C12 1.405(5)
C7 C8 1.412(4)
C8 N6 1.363(4)
C8 C9 1.413(4)
C9 N5 1.358(4)
C10 N6 1.332(4)
C10 C11 1.402(5)
C10 H10 0.9300
C11 C12 1.362(5)
C11 H11 0.9300
C12 H12 0.9300
Cu1 N5 1.914(2)
Cu1 O2 1.952(2)
Cu1 N6 2.097(2)
Cu1 N2 2.102(2)
Cu1 O1 2.232(2)
N1 N2 1.422(3)
N1 H1 0.8600
N2 H2A 0.9000
N2 H2B 0.9000
N3 O4 1.190(4)
N3 O3 1.213(4)
N3 O2 1.280(3)
N4 O5 1.234(3)
N4 O7 1.239(3)
N4 O6 1.240(3)
O1 H9 0.8422
O1 H13 0.8485

loop_
_geom_hbond_atom_site_label_D
_geom_hbond_atom_site_label_H
_geom_hbond_atom_site_label_A
_geom_hbond_site_symmetry_A
_geom_hbond_distance_DH
_geom_hbond_distance_HA
_geom_hbond_distance_DA
_geom_hbond_angle_DHA
N1 H1 O6 1_454 0.86 2.18 2.936(4) 145.9
N1 H1 O7 1_454 0.86 2.54 3.181(4) 132.1
N2 H2A O3 3_655 0.90 2.22 3.111(4) 169.4
N2 H2B O7 3_656 0.90 2.17 3.055(4) 168.2
O1 H9 O5 3_656 0.84 1.98 2.818(3) 174.7
O1 H9 O7 3_656 0.84 2.58 3.185(3) 130.2
O1 H13 O6 4_565 0.85 1.99 2.821(3) 166.8
C2 H2 O6 1_454 0.93 2.56 3.253(4) 132.1
C3 H3 O1 3_565 0.93 2.48 3.280(4) 143.7
C11 H11 O4 2_655 0.93 2.43 3.118(5) 131.1

loop_
_geom_torsion_atom_site_label_1
_geom_torsion_atom_site_label_2
_geom_torsion_atom_site_label_3
_geom_torsion_atom_site_label_4
_geom_torsion
N5 C1 C2 C3 -1.2(5)
N1 C1 C2 C3 179.7(3)
C1 C2 C3 C4 0.7(5)
C2 C3 C4 C9 0.7(5)
C2 C3 C4 C5 -179.4(3)
C9 C4 C5 C6 0.2(5)
C3 C4 C5 C6 -179.7(3)
C4 C5 C6 C7 0.5(5)
C5 C6 C7 C12 179.3(3)
C5 C6 C7 C8 -0.5(5)
C12 C7 C8 N6 -0.5(4)
C6 C7 C8 N6 179.3(3)
C12 C7 C8 C9 180.0(3)
C6 C7 C8 C9 -0.2(4)
C3 C4 C9 N5 -1.7(4)
C5 C4 C9 N5 178.4(3)
C3 C4 C9 C8 179.0(3)
C5 C4 C9 C8 -0.9(4)
N6 C8 C9 N5 2.0(4)
C7 C8 C9 N5 -178.4(3)
N6 C8 C9 C4 -178.6(3)
C7 C8 C9 C4 0.9(4)
N6 C10 C11 C12 -1.8(5)
C10 C11 C12 C7 0.6(5)
C8 C7 C12 C11 0.5(5)
C6 C7 C12 C11 -179.3(3)
N5 C1 N1 N2 4.7(4)
C2 C1 N1 N2 -176.2(3)
C1 N1 N2 Cu1 -4.0(3)
N5 Cu1 N2 N1 1.71(19)
O2 Cu1 N2 N1 -166.8(2)
N6 Cu1 N2 N1 -6.2(4)
O1 Cu1 N2 N1 101.9(2)
N1 C1 N5 C9 179.4(3)
C2 C1 N5 C9 0.3(4)
N1 C1 N5 Cu1 -3.2(4)
C2 C1 N5 Cu1 177.6(2)
C4 C9 N5 C1 1.2(4)
C8 C9 N5 C1 -179.4(3)
C4 C9 N5 Cu1 -176.2(2)
C8 C9 N5 Cu1 3.2(3)
O2 Cu1 N5 C1 113.5(5)
N6 Cu1 N5 C1 177.7(2)
N2 Cu1 N5 C1 0.7(2)
O1 Cu1 N5 C1 -93.0(2)
O2 Cu1 N5 C9 -69.0(5)
N6 Cu1 N5 C9 -4.8(2)
N2 Cu1 N5 C9 178.2(2)
O1 Cu1 N5 C9 84.5(2)
C11 C10 N6 C8 1.7(5)
C11 C10 N6 Cu1 -172.6(2)
C7 C8 N6 C10 -0.6(4)
C9 C8 N6 C10 178.9(3)
C7 C8 N6 Cu1 174.9(2)
C9 C8 N6 Cu1 -5.5(3)
N5 Cu1 N6 C10 -179.9(3)
O2 Cu1 N6 C10 -10.7(3)
N2 Cu1 N6 C10 -172.0(3)
O1 Cu1 N6 C10 79.0(3)
N5 Cu1 N6 C8 5.51(18)
O2 Cu1 N6 C8 174.71(19)
N2 Cu1 N6 C8 13.3(4)
O1 Cu1 N6 C8 -95.65(19)
O4 N3 O2 Cu1 179.2(3)
O3 N3 O2 Cu1 0.9(5)
N5 Cu1 O2 N3 -105.8(5)
N6 Cu1 O2 N3 -168.8(3)
N2 Cu1 O2 N3 4.1(3)
O1 Cu1 O2 N3 100.2(3)
